data_7124511
loop_
_publ_author_name
'Nishikawa, Tsuyoshi'
'Narita, Hiroki'
'Ogi, Soichiro'
'Sato, Yoshikatsu'
'Yamaguchi, Shigehiro'

_publ_section_title
;
 Hydrophobicity and CH/\p-interaction-driven self-assembly of amphiphilic
 aromatic hydrocarbons into nanosheets
;
_journal_name_full 'Chemical Communications'
_journal_paper_doi 10.1039/C9CC08070H
_journal_year 2019
_chemical_formula_moiety 'C26 H18'
_chemical_formula_sum 'C26 H18'
_chemical_formula_weight 330.40
_chemical_name_common Biphenylanthracene
_space_group_crystal_system monoclinic
_space_group_IT_number 14
_space_group_name_Hall '-P 2yn'
_space_group_name_H-M_alt 'P 1 21/n 1'
_atom_sites_solution_hydrogens geom
_audit_creation_method SHELXL-2017/1
_audit_update_record
;
2019-09-14 deposited with the CCDC.	2019-11-17 downloaded from the CCDC.
;
_cell_angle_alpha 90
_cell_angle_beta 94.046(3)
_cell_angle_gamma 90
_cell_formula_units_Z 4
_cell_length_a 10.4610(4)
_cell_length_b 7.4395(2)
_cell_length_c 22.5216(7)
_cell_measurement_reflns_used 7057
_cell_measurement_temperature 123(2)
_cell_measurement_theta_max 29.9
_cell_measurement_theta_min 2.9
_cell_volume 1748.37(10)
_computing_structure_refinement 'SHELXL-2017/1 (Sheldrick, 2017)'
_diffrn_ambient_temperature 123(2)
_diffrn_measured_fraction_theta_full 0.998
_diffrn_measured_fraction_theta_max 0.997
_diffrn_measurement_device_type
;
Rigaku Single Crystal X-ray diffractometer equipped with 
FR-X generator, Varimax optics, and PILATUS 200K photon 
counting detector
;
_diffrn_radiation_type MoKa
_diffrn_radiation_wavelength 0.71073
_diffrn_reflns_av_R_equivalents 0.0284
_diffrn_reflns_av_unetI/netI 0.0312
_diffrn_reflns_Laue_measured_fraction_full 0.998
_diffrn_reflns_Laue_measured_fraction_max 0.997
_diffrn_reflns_limit_h_max 13
_diffrn_reflns_limit_h_min -13
_diffrn_reflns_limit_k_max 9
_diffrn_reflns_limit_k_min -9
_diffrn_reflns_limit_l_max 29
_diffrn_reflns_limit_l_min -29
_diffrn_reflns_number 17262
_diffrn_reflns_point_group_measured_fraction_full 0.998
_diffrn_reflns_point_group_measured_fraction_max 0.997
_diffrn_reflns_theta_full 25.242
_diffrn_reflns_theta_max 27.497
_diffrn_reflns_theta_min 2.209
_exptl_absorpt_coefficient_mu 0.071
_exptl_absorpt_correction_T_max 1.00000
_exptl_absorpt_correction_T_min 0.77937
_exptl_absorpt_correction_type multi-scan
_exptl_absorpt_process_details
;
CrysAlisPro 1.171.39.46 (Rigaku Oxford Diffraction, 2018)
Empirical absorption correction using spherical harmonics,
 implemented in SCALE3 ABSPACK scaling algorithm.
;
_exptl_crystal_colour colorless
_exptl_crystal_density_diffrn 1.255
_exptl_crystal_description block
_exptl_crystal_F_000 696
_exptl_crystal_size_max 0.200
_exptl_crystal_size_mid 0.100
_exptl_crystal_size_min 0.050
_refine_diff_density_max 0.255
_refine_diff_density_min -0.219
_refine_diff_density_rms 0.039
_refine_ls_extinction_method none
_refine_ls_goodness_of_fit_ref 1.032
_refine_ls_hydrogen_treatment none
_refine_ls_matrix_type full
_refine_ls_number_parameters 235
_refine_ls_number_reflns 4010
_refine_ls_number_restraints 0
_refine_ls_restrained_S_all 1.032
_refine_ls_R_factor_all 0.0584
_refine_ls_R_factor_gt 0.0390
_refine_ls_shift/su_max 0.000
_refine_ls_shift/su_mean 0.000
_refine_ls_structure_factor_coef Fsqd
_refine_ls_weighting_details 'w=1/[\s^2^(Fo^2^)+(0.0450P)^2^+0.4557P] where P=(Fo^2^+2Fc^2^)/3'
_refine_ls_weighting_scheme calc
_refine_ls_wR_factor_gt 0.0907
_refine_ls_wR_factor_ref 0.0988
_reflns_Friedel_coverage 0.000
_reflns_number_gt 3066
_reflns_number_total 4010
_reflns_threshold_expression 'I > 2\s(I)'
_cod_data_source_file c9cc08070h2.cif
_cod_data_source_block Biphenylanthracene
_cod_original_sg_symbol_H-M 'P 21/n'
_cod_database_code 7124511
_shelx_shelxl_version_number 2017/1
_shelx_space_group_comment
;
The symmetry employed for this shelxl refinement is uniquely defined
by the following loop, which should always be used as a source of
symmetry information in preference to the above space-group names.
They are only intended as comments.
;
_shelx_estimated_absorpt_t_min 0.986
_shelx_estimated_absorpt_t_max 0.996
_exptl_absorpt_special_details
;
 ?
;

loop_
_space_group_symop_operation_xyz
'x, y, z'
'-x+1/2, y+1/2, -z+1/2'
'-x, -y, -z'
'x-1/2, -y-1/2, z-1/2'

loop_
_atom_site_label
_atom_site_type_symbol
_atom_site_fract_x
_atom_site_fract_y
_atom_site_fract_z
_atom_site_U_iso_or_equiv
_atom_site_adp_type
_atom_site_occupancy
_atom_site_site_symmetry_order
_atom_site_calc_flag
_atom_site_refinement_flags_posn
_atom_site_refinement_flags_adp
C1 C 0.50405(12) 0.08402(16) 0.73933(5) 0.0230(3) Uani 1 1 d . .
H1 H 0.497698 -0.013620 0.766151 0.028 Uiso 1 1 calc R U
C2 C 0.62071(12) 0.15753(17) 0.73143(5) 0.0249(3) Uani 1 1 d . .
H2 H 0.695157 0.110088 0.752411 0.030 Uiso 1 1 calc R U
C3 C 0.63185(12) 0.30466(17) 0.69202(5) 0.0226(3) Uani 1 1 d . .
H3 H 0.713794 0.355211 0.687032 0.027 Uiso 1 1 calc R U
C4 C 0.52656(11) 0.37424(15) 0.66127(5) 0.0191(2) Uani 1 1 d . .
H4 H 0.535919 0.473586 0.635429 0.023 Uiso 1 1 calc R U
C5 C 0.40212(11) 0.29999(15) 0.66730(5) 0.0168(2) Uani 1 1 d . .
C6 C 0.29142(11) 0.36872(15) 0.63575(5) 0.0165(2) Uani 1 1 d . .
C7 C 0.17083(11) 0.28971(15) 0.64289(5) 0.0170(2) Uani 1 1 d . .
C8 C 0.05724(12) 0.34691(16) 0.60895(5) 0.0212(3) Uani 1 1 d . .
H8 H 0.061939 0.443070 0.581432 0.025 Uiso 1 1 calc R U
C9 C -0.05734(12) 0.26550(17) 0.61553(5) 0.0243(3) Uani 1 1 d . .
H9 H -0.131425 0.305103 0.592371 0.029 Uiso 1 1 calc R U
C10 C -0.06776(12) 0.12236(17) 0.65649(6) 0.0253(3) Uani 1 1 d . .
H10 H -0.148517 0.067105 0.660632 0.030 Uiso 1 1 calc R U
C11 C 0.03742(12) 0.06398(16) 0.68984(5) 0.0226(3) Uani 1 1 d . .
H11 H 0.029208 -0.031268 0.717402 0.027 Uiso 1 1 calc R U
C12 C 0.16038(11) 0.14386(15) 0.68404(5) 0.0181(2) Uani 1 1 d . .
C13 C 0.27023(11) 0.07926(15) 0.71568(5) 0.0193(2) Uani 1 1 d . .
H13 H 0.262831 -0.016284 0.743213 0.023 Uiso 1 1 calc R U
C14 C 0.39094(11) 0.15200(15) 0.70776(5) 0.0180(2) Uani 1 1 d . .
C15 C 0.29909(11) 0.52789(15) 0.59576(5) 0.0176(2) Uani 1 1 d . .
C16 C 0.34464(11) 0.51393(15) 0.53921(5) 0.0178(2) Uani 1 1 d . .
H16 H 0.377113 0.402295 0.526375 0.021 Uiso 1 1 calc R U
C17 C 0.34296(11) 0.66155(15) 0.50153(5) 0.0179(2) Uani 1 1 d . .
H17 H 0.374772 0.649457 0.463256 0.022 Uiso 1 1 calc R U
C18 C 0.29553(11) 0.82732(15) 0.51871(5) 0.0182(2) Uani 1 1 d . .
C19 C 0.25256(13) 0.84118(16) 0.57585(5) 0.0268(3) Uani 1 1 d . .
H19 H 0.221556 0.953305 0.589011 0.032 Uiso 1 1 calc R U
C20 C 0.25438(13) 0.69448(17) 0.61359(5) 0.0264(3) Uani 1 1 d . .
H20 H 0.224712 0.707428 0.652263 0.032 Uiso 1 1 calc R U
C21 C 0.28619(11) 0.98319(15) 0.47740(5) 0.0196(3) Uani 1 1 d . .
C22 C 0.38012(12) 1.01625(16) 0.43770(5) 0.0227(3) Uani 1 1 d . .
H22 H 0.452979 0.940008 0.437721 0.027 Uiso 1 1 calc R U
C23 C 0.36803(13) 1.15969(17) 0.39814(5) 0.0279(3) Uani 1 1 d . .
H23 H 0.432875 1.181670 0.371560 0.034 Uiso 1 1 calc R U
C24 C 0.26161(14) 1.27058(17) 0.39741(6) 0.0300(3) Uani 1 1 d . .
H24 H 0.252812 1.367551 0.369978 0.036 Uiso 1 1 calc R U
C25 C 0.16816(13) 1.23984(17) 0.43670(6) 0.0296(3) Uani 1 1 d . .
H25 H 0.095346 1.316236 0.436354 0.036 Uiso 1 1 calc R U
C26 C 0.18042(12) 1.09793(16) 0.47658(5) 0.0243(3) Uani 1 1 d . .
H26 H 0.116155 1.078501 0.503650 0.029 Uiso 1 1 calc R U

loop_
_atom_site_aniso_label
_atom_site_aniso_U_11
_atom_site_aniso_U_22
_atom_site_aniso_U_33
_atom_site_aniso_U_23
_atom_site_aniso_U_13
_atom_site_aniso_U_12
C1 0.0290(7) 0.0204(6) 0.0196(6) 0.0037(5) 0.0013(5) 0.0039(5)
C2 0.0235(7) 0.0267(7) 0.0239(6) 0.0017(5) -0.0016(5) 0.0064(5)
C3 0.0199(6) 0.0241(6) 0.0238(6) -0.0029(5) 0.0024(5) -0.0007(5)
C4 0.0225(6) 0.0172(5) 0.0181(5) -0.0001(4) 0.0037(5) -0.0008(5)
C5 0.0210(6) 0.0147(5) 0.0149(5) -0.0022(4) 0.0024(4) 0.0009(4)
C6 0.0221(6) 0.0136(5) 0.0141(5) -0.0015(4) 0.0022(4) 0.0006(4)
C7 0.0212(6) 0.0151(5) 0.0146(5) -0.0026(4) 0.0022(4) 0.0010(4)
C8 0.0241(6) 0.0193(6) 0.0199(6) -0.0006(5) 0.0005(5) 0.0019(5)
C9 0.0225(6) 0.0243(6) 0.0255(6) -0.0029(5) -0.0018(5) 0.0022(5)
C10 0.0222(6) 0.0245(6) 0.0294(7) -0.0058(5) 0.0041(5) -0.0048(5)
C11 0.0275(7) 0.0186(6) 0.0224(6) 0.0000(5) 0.0068(5) -0.0034(5)
C12 0.0234(6) 0.0152(5) 0.0160(5) -0.0027(4) 0.0038(4) -0.0010(4)
C13 0.0274(6) 0.0158(5) 0.0150(5) 0.0020(4) 0.0038(5) -0.0003(5)
C14 0.0230(6) 0.0159(5) 0.0151(5) -0.0008(4) 0.0019(4) 0.0016(5)
C15 0.0190(6) 0.0165(5) 0.0171(5) 0.0009(4) 0.0003(4) -0.0011(4)
C16 0.0176(6) 0.0168(5) 0.0190(5) -0.0009(4) 0.0013(4) 0.0024(4)
C17 0.0179(6) 0.0210(6) 0.0150(5) 0.0007(4) 0.0012(4) 0.0011(5)
C18 0.0201(6) 0.0166(5) 0.0178(5) 0.0010(4) 0.0005(4) -0.0019(4)
C19 0.0436(8) 0.0155(6) 0.0220(6) -0.0013(5) 0.0081(6) 0.0043(5)
C20 0.0424(8) 0.0204(6) 0.0174(6) -0.0005(5) 0.0098(5) 0.0025(5)
C21 0.0261(6) 0.0151(5) 0.0169(5) 0.0000(4) -0.0025(5) -0.0036(5)
C22 0.0271(7) 0.0203(6) 0.0204(6) 0.0005(5) 0.0000(5) -0.0037(5)
C23 0.0380(8) 0.0249(7) 0.0209(6) 0.0032(5) 0.0022(5) -0.0106(6)
C24 0.0451(8) 0.0194(6) 0.0241(6) 0.0066(5) -0.0076(6) -0.0055(6)
C25 0.0342(8) 0.0184(6) 0.0351(7) 0.0032(5) -0.0058(6) 0.0027(5)
C26 0.0273(7) 0.0191(6) 0.0265(6) 0.0014(5) 0.0022(5) -0.0008(5)

loop_
_atom_type_symbol
_atom_type_description
_atom_type_scat_dispersion_real
_atom_type_scat_dispersion_imag
_atom_type_scat_source
C C 0.0033 0.0016 'International Tables Vol C Tables 4.2.6.8 and 6.1.1.4'
H H 0.0000 0.0000 'International Tables Vol C Tables 4.2.6.8 and 6.1.1.4'

loop_
_geom_angle_atom_site_label_1
_geom_angle_atom_site_label_2
_geom_angle_atom_site_label_3
_geom_angle
C2 C1 C14 120.76(11)
C2 C1 H1 119.6
C14 C1 H1 119.6
C1 C2 C3 120.39(11)
C1 C2 H2 119.8
C3 C2 H2 119.8
C4 C3 C2 120.82(11)
C4 C3 H3 119.6
C2 C3 H3 119.6
C3 C4 C5 120.95(11)
C3 C4 H4 119.5
C5 C4 H4 119.5
C6 C5 C4 122.19(10)
C6 C5 C14 119.70(10)
C4 C5 C14 118.10(10)
C5 C6 C7 120.01(10)
C5 C6 C15 120.92(10)
C7 C6 C15 119.04(10)
C6 C7 C8 122.03(11)
C6 C7 C12 119.84(10)
C8 C7 C12 118.11(10)
C9 C8 C7 120.93(11)
C9 C8 H8 119.5
C7 C8 H8 119.5
C8 C9 C10 120.93(11)
C8 C9 H9 119.5
C10 C9 H9 119.5
C11 C10 C9 120.21(12)
C11 C10 H10 119.9
C9 C10 H10 119.9
C10 C11 C12 120.98(11)
C10 C11 H11 119.5
C12 C11 H11 119.5
C13 C12 C11 121.60(11)
C13 C12 C7 119.52(11)
C11 C12 C7 118.84(11)
C12 C13 C14 121.41(10)
C12 C13 H13 119.3
C14 C13 H13 119.3
C13 C14 C1 121.57(11)
C13 C14 C5 119.46(10)
C1 C14 C5 118.97(11)
C20 C15 C16 118.20(10)
C20 C15 C6 119.86(10)
C16 C15 C6 121.87(10)
C17 C16 C15 120.61(11)
C17 C16 H16 119.7
C15 C16 H16 119.7
C16 C17 C18 121.33(10)
C16 C17 H17 119.3
C18 C17 H17 119.3
C17 C18 C19 117.71(10)
C17 C18 C21 121.71(10)
C19 C18 C21 120.55(11)
C20 C19 C18 121.12(11)
C20 C19 H19 119.4
C18 C19 H19 119.4
C19 C20 C15 121.01(11)
C19 C20 H20 119.5
C15 C20 H20 119.5
C22 C21 C26 118.47(11)
C22 C21 C18 121.36(11)
C26 C21 C18 120.16(11)
C23 C22 C21 120.61(12)
C23 C22 H22 119.7
C21 C22 H22 119.7
C24 C23 C22 120.11(12)
C24 C23 H23 119.9
C22 C23 H23 119.9
C25 C24 C23 119.85(12)
C25 C24 H24 120.1
C23 C24 H24 120.1
C24 C25 C26 120.21(12)
C24 C25 H25 119.9
C26 C25 H25 119.9
C25 C26 C21 120.74(12)
C25 C26 H26 119.6
C21 C26 H26 119.6

loop_
_geom_bond_atom_site_label_1
_geom_bond_atom_site_label_2
_geom_bond_distance
C1 C2 1.3604(18)
C1 C14 1.4293(16)
C1 H1 0.9500
C2 C3 1.4192(17)
C2 H2 0.9500
C3 C4 1.3613(17)
C3 H3 0.9500
C4 C5 1.4293(16)
C4 H4 0.9500
C5 C6 1.4111(16)
C5 C14 1.4392(15)
C6 C7 1.4112(16)
C6 C15 1.4934(15)
C7 C8 1.4315(16)
C7 C12 1.4361(16)
C8 C9 1.3604(17)
C8 H8 0.9500
C9 C10 1.4181(18)
C9 H9 0.9500
C10 C11 1.3589(18)
C10 H10 0.9500
C11 C12 1.4312(16)
C11 H11 0.9500
C12 C13 1.3942(16)
C13 C14 1.3967(16)
C13 H13 0.9500
C15 C20 1.3937(16)
C15 C16 1.3948(16)
C16 C17 1.3872(16)
C16 H16 0.9500
C17 C18 1.3942(16)
C17 H17 0.9500
C18 C19 1.3965(16)
C18 C21 1.4857(15)
C19 C20 1.3826(17)
C19 H19 0.9500
C20 H20 0.9500
C21 C22 1.3962(17)
C21 C26 1.3965(17)
C22 C23 1.3902(17)
C22 H22 0.9500
C23 C24 1.3847(19)
C23 H23 0.9500
C24 C25 1.383(2)
C24 H24 0.9500
C25 C26 1.3862(17)
C25 H25 0.9500
C26 H26 0.9500

loop_
_geom_torsion_atom_site_label_1
_geom_torsion_atom_site_label_2
_geom_torsion_atom_site_label_3
_geom_torsion_atom_site_label_4
_geom_torsion
C14 C1 C2 C3 0.66(18)
C1 C2 C3 C4 -0.32(19)
C2 C3 C4 C5 -0.68(18)
C3 C4 C5 C6 -179.65(11)
C3 C4 C5 C14 1.29(16)
C4 C5 C6 C7 179.49(10)
C14 C5 C6 C7 -1.47(16)
C4 C5 C6 C15 -2.08(16)
C14 C5 C6 C15 176.96(10)
C5 C6 C7 C8 -175.78(10)
C15 C6 C7 C8 5.76(16)
C5 C6 C7 C12 2.41(16)
C15 C6 C7 C12 -176.04(10)
C6 C7 C8 C9 178.28(11)
C12 C7 C8 C9 0.06(17)
C7 C8 C9 C10 0.40(18)
C8 C9 C10 C11 -0.15(19)
C9 C10 C11 C12 -0.58(18)
C10 C11 C12 C13 -176.62(11)
C10 C11 C12 C7 1.03(17)
C6 C7 C12 C13 -1.32(16)
C8 C7 C12 C13 176.94(10)
C6 C7 C12 C11 -179.02(10)
C8 C7 C12 C11 -0.75(16)
C11 C12 C13 C14 176.88(10)
C7 C12 C13 C14 -0.75(17)
C12 C13 C14 C1 -178.88(11)
C12 C13 C14 C5 1.68(17)
C2 C1 C14 C13 -179.45(11)
C2 C1 C14 C5 -0.01(17)
C6 C5 C14 C13 -0.57(16)
C4 C5 C14 C13 178.51(10)
C6 C5 C14 C1 179.98(10)
C4 C5 C14 C1 -0.94(16)
C5 C6 C15 C20 -105.70(13)
C7 C6 C15 C20 72.74(15)
C5 C6 C15 C16 77.33(14)
C7 C6 C15 C16 -104.23(13)
C20 C15 C16 C17 -1.20(17)
C6 C15 C16 C17 175.81(10)
C15 C16 C17 C18 -0.28(17)
C16 C17 C18 C19 1.57(17)
C16 C17 C18 C21 -176.31(10)
C17 C18 C19 C20 -1.40(19)
C21 C18 C19 C20 176.51(12)
C18 C19 C20 C15 -0.1(2)
C16 C15 C20 C19 1.38(19)
C6 C15 C20 C19 -175.70(12)
C17 C18 C21 C22 -37.58(17)
C19 C18 C21 C22 144.59(12)
C17 C18 C21 C26 140.80(12)
C19 C18 C21 C26 -37.02(17)
C26 C21 C22 C23 -0.30(17)
C18 C21 C22 C23 178.11(11)
C21 C22 C23 C24 -0.58(18)
C22 C23 C24 C25 0.89(19)
C23 C24 C25 C26 -0.32(19)
C24 C25 C26 C21 -0.58(19)
C22 C21 C26 C25 0.88(18)
C18 C21 C26 C25 -177.55(11)
